data_1537409
loop_
_publ_author_name
'Hoehle, T.'
'Mijlhoff, F.C.'

_publ_section_title
;
 The crystal structure of N O S O3 Cl
;
_journal_name_full
;
Recueil des Travaux Chimiques des Pays-Bas et de la Belgique
;
_journal_page_first 1153
_journal_page_last 1158
_journal_volume 86
_journal_year 1967
_chemical_formula_sum 'Cl N O4 S'
_chemical_name_systematic 'N O S O3 Cl'
_space_group_IT_number 14
_symmetry_space_group_name_Hall '-P 2ybc'
_symmetry_space_group_name_H-M 'P 1 21/c 1'
_cell_angle_alpha 90
_cell_angle_beta 109.8
_cell_angle_gamma 90
_cell_formula_units_Z 4
_cell_length_a 8.998
_cell_length_b 7.101
_cell_length_c 7.556
_cell_volume 454.247
_citation_journal_id_ASTM RTCPA3
_cod_data_source_file Hoehle_RTCPA3_1967_1643.cif
_cod_data_source_block Cl1N1O4S1
_cod_original_formula_sum 'Cl1 N1 O4 S1'
_cod_database_code 1537409

loop_
_symmetry_equiv_pos_as_xyz
x,y,z
-x,y+1/2,-z+1/2
-x,-y,-z
x,-y-1/2,z-1/2

loop_
_atom_site_label
_atom_site_type_symbol
_atom_site_fract_x
_atom_site_fract_y
_atom_site_fract_z
_atom_site_occupancy
_atom_site_U_iso_or_equiv
N1 N+3 0.2396 0.6033 0.2316 1 0.0
S1 S+6 0.2149 1.0738 0.2035 1 0.0
O4 O-2 0.1293 0.6007 0.1773 1 0.0
O2 O-2 0.245 0.9627 0.0627 1 0.0
Cl1 Cl-1 0.4231 1.215 0.329 1 0.0
O3 O-2 0.1936 0.9688 0.3563 1 0.0
O1 O-2 0.1061 1.2247 0.1304 1 0.0
